data_4515819
loop_
_publ_author_name
'Huang, Jian-Qiang'
'Liu, Wei'
'Zheng, Bao-Hui'
'Liu, Xiu Yan'
'Yang, Zhen'
'Ding, Chang-Hua'
'Li, Hao'
'Peng, Qian'
'Hou, Xue-Long'

_publ_section_title
;
 Pd-Catalyzed Asymmetric Cyclopropanation Reaction of Acyclic Amides with
 Allyl and Polyenyl Carbonates. Experimental and Computational Studies for
 the Origin of Cyclopropane Formation
;
_journal_issue 3
_journal_name_full 'ACS Catalysis'
_journal_page_first 1964
_journal_paper_doi 10.1021/acscatal.7b03744
_journal_volume 8
_journal_year 2018
_chemical_absolute_configuration ad
_chemical_formula_sum 'C47 H44 F3 Fe N2 O6 P Pd S'
_chemical_formula_weight 1015.12
_space_group_IT_number 19
_space_group_name_Hall 'P 2ac 2ab'
_space_group_name_H-M_alt 'P 21 21 21'
_symmetry_cell_setting orthorhombic
_symmetry_space_group_name_H-M 'P 21 21 21'
_atom_sites_solution_hydrogens geom
_atom_sites_solution_primary direct
_atom_sites_solution_secondary difmap
_audit_creation_method SHELXL-97
_cell_angle_alpha 90.00
_cell_angle_beta 90.00
_cell_angle_gamma 90.00
_cell_formula_units_Z 4
_cell_length_a 11.4924(8)
_cell_length_b 18.4018(13)
_cell_length_c 20.7858(15)
_cell_measurement_reflns_used 9974
_cell_measurement_temperature 133(2)
_cell_measurement_theta_max 30.20
_cell_measurement_theta_min 2.31
_cell_volume 4395.8(5)
_computing_cell_refinement 'Bruker SAINT'
_computing_data_collection 'Bruker APEX2'
_computing_data_reduction 'Bruker SAINT'
_computing_molecular_graphics 'Bruker SHELXTL'
_computing_publication_material 'Bruker SHELXTL'
_computing_structure_refinement 'SHELXL-97 (Sheldrick, 1997)'
_computing_structure_solution 'SHELXS-97 (Sheldrick, 1990)'
_diffrn_ambient_temperature 133(2)
_diffrn_measured_fraction_theta_full 0.999
_diffrn_measured_fraction_theta_max 0.999
_diffrn_measurement_device_type 'Bruker APEX-II CCD'
_diffrn_measurement_method '\f and \w scans'
_diffrn_radiation_monochromator graphite
_diffrn_radiation_source 'fine-focus sealed tube'
_diffrn_radiation_type MoK\a
_diffrn_radiation_wavelength 0.71073
_diffrn_reflns_av_R_equivalents 0.0350
_diffrn_reflns_av_sigmaI/netI 0.0389
_diffrn_reflns_limit_h_max 13
_diffrn_reflns_limit_h_min -14
_diffrn_reflns_limit_k_max 20
_diffrn_reflns_limit_k_min -23
_diffrn_reflns_limit_l_max 26
_diffrn_reflns_limit_l_min -23
_diffrn_reflns_number 32034
_diffrn_reflns_theta_full 27.00
_diffrn_reflns_theta_max 27.00
_diffrn_reflns_theta_min 1.48
_diffrn_standards_number 0
_exptl_absorpt_coefficient_mu 0.887
_exptl_absorpt_correction_T_max 0.9570
_exptl_absorpt_correction_T_min 0.8425
_exptl_absorpt_correction_type multi-scan
_exptl_absorpt_process_details sadabs
_exptl_crystal_colour yellow
_exptl_crystal_density_diffrn 1.534
_exptl_crystal_density_method 'not measured'
_exptl_crystal_description prismatic
_exptl_crystal_F_000 2072
_exptl_crystal_size_max 0.20
_exptl_crystal_size_mid 0.12
_exptl_crystal_size_min 0.05
_refine_diff_density_max 0.951
_refine_diff_density_min -0.653
_refine_diff_density_rms 0.069
_refine_ls_abs_structure_details 'Flack H D (1983), Acta Cryst. A39, 876-881'
_refine_ls_abs_structure_Flack 0.012(15)
_refine_ls_extinction_method none
_refine_ls_goodness_of_fit_ref 1.013
_refine_ls_hydrogen_treatment mixed
_refine_ls_matrix_type full
_refine_ls_number_parameters 570
_refine_ls_number_reflns 9591
_refine_ls_number_restraints 0
_refine_ls_restrained_S_all 1.013
_refine_ls_R_factor_all 0.0381
_refine_ls_R_factor_gt 0.0328
_refine_ls_shift/su_max 0.005
_refine_ls_shift/su_mean 0.000
_refine_ls_structure_factor_coef Fsqd
_refine_ls_weighting_details 'calc w=1/[\s^2^(Fo^2^)+(0.0301P)^2^+4.3288P] where P=(Fo^2^+2Fc^2^)/3'
_refine_ls_weighting_scheme calc
_refine_ls_wR_factor_gt 0.0748
_refine_ls_wR_factor_ref 0.0776
_reflns_number_gt 8825
_reflns_number_total 9591
_reflns_threshold_expression >2sigma(I)
_cod_data_source_file cs7b03744_si_003.cif
_cod_data_source_block mo_dm11237_0m
_cod_depositor_comments
;
The following automatic conversions were performed:

data item '_symmetry_cell_setting' value 'Orthorhombic' was changed
to 'orthorhombic' in accordance with the
/home/data/users/saulius/crontab/automatic-downloads/current/ACS/lib/dictionaries/cif_core.dic
dictionary named 'cif_core.dic' version 2.4.2 last updated on
2011-04-26.

Automatic conversion script
Id: cif_fix_values 6909 2019-04-08 15:41:33Z antanas 
;
_cod_original_sg_symbol_H-M P2(1)2(1)2(1)
_cod_database_code 4515819

loop_
_symmetry_equiv_pos_as_xyz
'x, y, z'
'x+1/2, -y+1/2, -z'
'-x, y+1/2, -z+1/2'
'-x+1/2, -y, z+1/2'

loop_
_atom_site_label
_atom_site_type_symbol
_atom_site_fract_x
_atom_site_fract_y
_atom_site_fract_z
_atom_site_U_iso_or_equiv
_atom_site_adp_type
_atom_site_occupancy
_atom_site_symmetry_multiplicity
_atom_site_calc_flag
_atom_site_refinement_flags
Pd1 Pd 0.33855(2) 0.032701(13) 0.770189(11) 0.02440(6) Uani 1 1 d .
Fe1 Fe 0.06545(4) -0.04149(2) 0.85284(2) 0.02237(10) Uani 1 1 d .
P1 P 0.15954(8) 0.07894(4) 0.74555(3) 0.02055(15) Uani 1 1 d .
N1 N 0.3366(3) 0.07898(14) 0.86166(12) 0.0244(5) Uani 1 1 d .
N2 N 0.1338(2) 0.10689(15) 0.67181(12) 0.0256(6) Uani 1 1 d .
O1 O 0.2892(2) 0.09813(14) 0.96421(11) 0.0335(6) Uani 1 1 d .
O2 O 0.10569(19) 0.14064(11) 0.79424(10) 0.0220(5) Uani 1 1 d .
O3 O -0.13210(19) 0.25267(14) 0.77267(11) 0.0329(5) Uani 1 1 d .
H3 H -0.1995 0.2526 0.7570 0.049 Uiso 1 1 calc R
C1 C 0.0548(3) 0.01194(15) 0.76724(15) 0.0223(6) Uani 1 1 d .
C2 C 0.0737(3) -0.06406(16) 0.75669(14) 0.0247(7) Uani 1 1 d .
H2 H 0.1414 -0.0861 0.7337 0.030 Uiso 1 1 calc R
C3 C -0.0189(3) -0.10221(18) 0.78446(15) 0.0303(8) Uani 1 1 d .
H3A H -0.0279 -0.1563 0.7850 0.036 Uiso 1 1 calc R
C4 C -0.0964(3) -0.05200(18) 0.81209(16) 0.0296(7) Uani 1 1 d .
H4 H -0.1698 -0.0643 0.8355 0.035 Uiso 1 1 calc R
C5 C -0.0516(3) 0.01893(17) 0.80204(15) 0.0252(7) Uani 1 1 d .
H5 H -0.0884 0.0654 0.8164 0.030 Uiso 1 1 calc R
C6 C 0.1912(3) -0.00019(18) 0.91360(15) 0.0245(7) Uani 1 1 d .
C7 C 0.2164(3) -0.07419(18) 0.89610(16) 0.0298(7) Uani 1 1 d .
H7 H 0.2881 -0.0919 0.8738 0.036 Uiso 1 1 calc R
C8 C 0.1222(4) -0.1174(2) 0.91715(17) 0.0379(9) Uani 1 1 d .
H8 H 0.1155 -0.1712 0.9119 0.045 Uiso 1 1 calc R
C9 C 0.0380(4) -0.0717(2) 0.94612(16) 0.0369(9) Uani 1 1 d .
H9 H -0.0378 -0.0877 0.9650 0.044 Uiso 1 1 calc R
C10 C 0.0808(3) 0.0008(2) 0.94459(15) 0.0297(7) Uani 1 1 d .
H10 H 0.0398 0.0447 0.9615 0.036 Uiso 1 1 calc R
C11 C 0.2735(3) 0.06018(17) 0.90950(15) 0.0233(7) Uani 1 1 d .
C12 C 0.3805(4) 0.1507(3) 0.9511(2) 0.0613(15) Uani 1 1 d .
H12A H 0.4485 0.1420 0.9793 0.074 Uiso 1 1 calc R
H12B H 0.3520 0.2008 0.9584 0.074 Uiso 1 1 calc R
C13 C 0.4124(3) 0.13976(19) 0.88196(17) 0.0301(7) Uani 1 1 d .
H13A H 0.3964 0.1840 0.8564 0.036 Uiso 1 1 calc R
H13B H 0.4956 0.1268 0.8775 0.036 Uiso 1 1 calc R
C14 C 0.2267(3) 0.1216(2) 0.62666(17) 0.0386(9) Uani 1 1 d .
H14A H 0.3023 0.1112 0.6475 0.046 Uiso 1 1 calc R
H14B H 0.2254 0.1738 0.6152 0.046 Uiso 1 1 calc R
C15 C 0.2168(5) 0.0767(3) 0.5656(2) 0.0681(15) Uani 1 1 d .
H15A H 0.2094 0.0252 0.5768 0.102 Uiso 1 1 calc R
H15B H 0.2866 0.0838 0.5392 0.102 Uiso 1 1 calc R
H15C H 0.1480 0.0921 0.5413 0.102 Uiso 1 1 calc R
C16 C 0.0149(3) 0.12520(19) 0.65175(17) 0.0325(8) Uani 1 1 d .
H16A H -0.0392 0.1126 0.6871 0.039 Uiso 1 1 calc R
H16B H -0.0059 0.0949 0.6141 0.039 Uiso 1 1 calc R
C17 C -0.0025(5) 0.2046(2) 0.6343(2) 0.0504(12) Uani 1 1 d .
H17A H 0.0173 0.2351 0.6713 0.076 Uiso 1 1 calc R
H17B H -0.0840 0.2127 0.6224 0.076 Uiso 1 1 calc R
H17C H 0.0478 0.2171 0.5979 0.076 Uiso 1 1 calc R
C18 C 0.1427(3) 0.21189(15) 0.80121(13) 0.0184(6) Uani 1 1 d .
C19 C 0.2444(3) 0.23815(16) 0.77126(16) 0.0234(6) Uani 1 1 d .
H19 H 0.2894 0.2070 0.7446 0.028 Uiso 1 1 calc R
C20 C 0.2781(3) 0.30882(17) 0.78076(15) 0.0236(7) Uani 1 1 d .
H20 H 0.3462 0.3267 0.7602 0.028 Uiso 1 1 calc R
C21 C 0.2121(3) 0.35551(16) 0.82095(14) 0.0197(6) Uani 1 1 d .
C22 C 0.2440(3) 0.42927(17) 0.83152(15) 0.0237(6) Uani 1 1 d .
H22 H 0.3116 0.4481 0.8112 0.028 Uiso 1 1 calc R
C23 C 0.1796(3) 0.47322(17) 0.87015(16) 0.0289(7) Uani 1 1 d .
H23 H 0.2023 0.5223 0.8767 0.035 Uiso 1 1 calc R
C24 C 0.0794(3) 0.44607(17) 0.90036(17) 0.0286(7) Uani 1 1 d .
H24 H 0.0353 0.4769 0.9278 0.034 Uiso 1 1 calc R
C25 C 0.0442(3) 0.37551(16) 0.89082(15) 0.0219(6) Uani 1 1 d .
H25 H -0.0245 0.3581 0.9111 0.026 Uiso 1 1 calc R
C26 C 0.1101(3) 0.32863(16) 0.85086(14) 0.0177(6) Uani 1 1 d .
C27 C 0.0749(3) 0.25487(16) 0.84034(13) 0.0171(6) Uani 1 1 d .
C28 C -0.0357(3) 0.22685(15) 0.86895(14) 0.0172(6) Uani 1 1 d .
C29 C -0.1359(3) 0.22720(16) 0.83409(14) 0.0215(6) Uani 1 1 d .
C30 C -0.2422(3) 0.20209(19) 0.86149(16) 0.0267(7) Uani 1 1 d .
H30 H -0.3114 0.2028 0.8365 0.032 Uiso 1 1 calc R
C31 C -0.2455(3) 0.17725(17) 0.92262(15) 0.0231(6) Uani 1 1 d .
H31 H -0.3172 0.1607 0.9401 0.028 Uiso 1 1 calc R
C32 C -0.1438(3) 0.17549(16) 0.96115(14) 0.0204(6) Uani 1 1 d .
C33 C -0.1450(3) 0.15047(18) 1.02561(15) 0.0272(7) Uani 1 1 d .
H33 H -0.2155 0.1328 1.0437 0.033 Uiso 1 1 calc R
C34 C -0.0461(3) 0.1515(2) 1.06207(16) 0.0316(8) Uani 1 1 d .
H34 H -0.0479 0.1339 1.1050 0.038 Uiso 1 1 calc R
C35 C 0.0583(3) 0.17833(19) 1.03633(15) 0.0298(7) Uani 1 1 d .
H35 H 0.1265 0.1794 1.0622 0.036 Uiso 1 1 calc R
C36 C 0.0628(3) 0.20301(17) 0.97416(15) 0.0237(6) Uani 1 1 d .
H36 H 0.1340 0.2213 0.9575 0.028 Uiso 1 1 calc R
C37 C -0.0375(3) 0.20160(16) 0.93437(14) 0.0174(6) Uani 1 1 d .
C38 C 0.3800(4) -0.0280(3) 0.68742(18) 0.0396(9) Uani 1 1 d .
H38B H 0.424(3) 0.006(2) 0.6651(18) 0.026(10) Uiso 1 1 d .
H38A H 0.327(4) -0.051(2) 0.663(2) 0.050(13) Uiso 1 1 d .
C39 C 0.4344(3) -0.0627(2) 0.74044(18) 0.0396(9) Uani 1 1 d .
H39 H 0.4081 -0.1120 0.7544 0.048 Uiso 1 1 calc R
C40 C 0.5108(3) -0.0234(2) 0.77854(18) 0.0352(8) Uani 1 1 d .
H40 H 0.5712 0.0015 0.7518 0.042 Uiso 1 1 calc R
C41 C 0.5590(3) -0.04601(19) 0.84119(17) 0.0326(8) Uani 1 1 d .
C42 C 0.5345(4) -0.1122(2) 0.8710(2) 0.0444(10) Uani 1 1 d .
H42 H 0.4853 -0.1466 0.8504 0.053 Uiso 1 1 calc R
C43 C 0.5822(5) -0.1275(3) 0.9307(2) 0.0564(12) Uani 1 1 d .
H43 H 0.5651 -0.1727 0.9507 0.068 Uiso 1 1 calc R
C44 C 0.6531(4) -0.0793(3) 0.9613(2) 0.0542(11) Uani 1 1 d .
H44 H 0.6839 -0.0906 1.0025 0.065 Uiso 1 1 calc R
C45 C 0.6798(4) -0.0145(2) 0.9323(2) 0.0524(11) Uani 1 1 d .
H45 H 0.7301 0.0190 0.9532 0.063 Uiso 1 1 calc R
C46 C 0.6333(3) 0.0023(2) 0.8725(2) 0.0423(10) Uani 1 1 d .
H46 H 0.6524 0.0473 0.8526 0.051 Uiso 1 1 calc R
C47 C 0.6016(5) 0.1655(3) 0.6117(2) 0.0618(14) Uani 1 1 d .
F1 F 0.5659(4) 0.1004(2) 0.59587(15) 0.0890(11) Uani 1 1 d .
F2 F 0.7043(5) 0.1716(3) 0.58610(19) 0.1304(19) Uani 1 1 d .
F3 F 0.5329(6) 0.2118(2) 0.5843(2) 0.178(3) Uani 1 1 d .
O4 O 0.4923(3) 0.1691(3) 0.7185(2) 0.123(2) Uani 1 1 d .
O5 O 0.6831(4) 0.11948(19) 0.71791(17) 0.0775(12) Uani 1 1 d .
O6 O 0.6572(3) 0.24998(16) 0.70575(14) 0.0480(7) Uani 1 1 d .
S1 S 0.60621(9) 0.17851(7) 0.69764(5) 0.0478(3) Uani 1 1 d .

loop_
_atom_site_aniso_label
_atom_site_aniso_U_11
_atom_site_aniso_U_22
_atom_site_aniso_U_33
_atom_site_aniso_U_23
_atom_site_aniso_U_13
_atom_site_aniso_U_12
Pd1 0.02441(11) 0.03039(12) 0.01841(10) -0.00708(10) 0.00173(9) 0.00380(11)
Fe1 0.0300(2) 0.0199(2) 0.01719(19) -0.00146(18) -0.00523(17) -0.00301(19)
P1 0.0246(4) 0.0206(3) 0.0165(3) -0.0045(3) 0.0015(3) 0.0009(3)
N1 0.0241(13) 0.0270(13) 0.0222(12) -0.0072(10) -0.0025(12) -0.0020(12)
N2 0.0281(16) 0.0280(14) 0.0205(13) 0.0019(11) 0.0008(10) 0.0036(11)
O1 0.0317(13) 0.0452(15) 0.0238(12) -0.0186(11) 0.0020(10) -0.0117(11)
O2 0.0251(11) 0.0189(10) 0.0221(10) -0.0067(8) 0.0074(9) -0.0021(9)
O3 0.0267(13) 0.0490(14) 0.0230(11) 0.0121(11) -0.0057(10) -0.0151(10)
C1 0.0319(16) 0.0191(13) 0.0158(13) -0.0032(12) -0.0043(13) 0.0025(11)
C2 0.0377(18) 0.0191(14) 0.0173(15) -0.0039(11) -0.0064(13) 0.0030(13)
C3 0.047(2) 0.0195(15) 0.0241(17) -0.0013(12) -0.0188(14) -0.0046(14)
C4 0.0309(18) 0.0302(18) 0.0276(17) 0.0019(13) -0.0073(13) -0.0055(14)
C5 0.0251(16) 0.0246(16) 0.0258(15) -0.0023(13) -0.0028(13) -0.0006(13)
C6 0.0299(18) 0.0273(16) 0.0163(14) -0.0029(12) -0.0041(12) -0.0026(13)
C7 0.038(2) 0.0274(17) 0.0244(17) 0.0008(14) -0.0121(14) 0.0035(15)
C8 0.061(3) 0.0250(18) 0.0276(18) 0.0065(14) -0.0203(17) -0.0071(17)
C9 0.048(2) 0.043(2) 0.0198(17) 0.0043(15) -0.0048(15) -0.0185(18)
C10 0.0322(18) 0.0396(19) 0.0171(15) -0.0043(14) 0.0002(13) -0.0068(15)
C11 0.0256(17) 0.0249(16) 0.0195(15) -0.0062(12) -0.0038(12) 0.0054(12)
C12 0.054(3) 0.082(3) 0.047(3) -0.039(2) 0.018(2) -0.039(3)
C13 0.0269(18) 0.0335(18) 0.0299(17) -0.0041(14) -0.0042(13) -0.0040(14)
C14 0.037(2) 0.054(2) 0.0248(18) 0.0066(16) 0.0063(15) -0.0061(18)
C15 0.065(3) 0.115(5) 0.024(2) -0.016(2) 0.011(2) 0.005(3)
C16 0.039(2) 0.0320(18) 0.0265(17) 0.0062(15) 0.0005(15) 0.0092(15)
C17 0.073(3) 0.030(2) 0.049(3) 0.0042(18) -0.011(2) 0.008(2)
C18 0.0197(15) 0.0204(14) 0.0151(13) -0.0019(11) -0.0011(11) -0.0025(11)
C19 0.0227(14) 0.0280(15) 0.0196(14) -0.0024(13) 0.0053(13) 0.0006(12)
C20 0.0184(15) 0.0309(16) 0.0214(16) 0.0029(13) 0.0027(12) -0.0038(12)
C21 0.0199(14) 0.0220(15) 0.0172(14) 0.0057(12) -0.0043(11) -0.0039(12)
C22 0.0227(16) 0.0237(15) 0.0246(16) 0.0076(12) -0.0038(12) -0.0084(13)
C23 0.0345(18) 0.0153(14) 0.0370(17) 0.0036(13) -0.0085(14) -0.0067(14)
C24 0.0330(18) 0.0198(16) 0.0331(18) -0.0030(13) -0.0013(14) 0.0005(13)
C25 0.0218(15) 0.0204(15) 0.0233(15) 0.0011(12) 0.0008(12) -0.0009(12)
C26 0.0180(14) 0.0198(14) 0.0153(13) 0.0001(11) -0.0047(11) -0.0003(11)
C27 0.0202(14) 0.0198(14) 0.0113(13) 0.0007(10) -0.0007(11) 0.0012(11)
C28 0.0197(15) 0.0135(13) 0.0185(14) -0.0019(10) 0.0040(11) -0.0007(11)
C29 0.0244(17) 0.0234(15) 0.0168(14) -0.0003(11) 0.0004(12) -0.0039(12)
C30 0.0158(15) 0.0363(18) 0.0279(17) -0.0037(14) 0.0002(13) -0.0064(13)
C31 0.0156(14) 0.0261(16) 0.0276(16) -0.0029(13) 0.0065(12) -0.0043(12)
C32 0.0227(16) 0.0176(14) 0.0210(14) -0.0016(11) 0.0042(12) -0.0042(12)
C33 0.0283(18) 0.0318(17) 0.0214(15) 0.0010(13) 0.0074(13) -0.0089(14)
C34 0.041(2) 0.0373(19) 0.0169(15) 0.0049(13) 0.0009(14) -0.0062(16)
C35 0.0300(18) 0.0378(19) 0.0216(16) 0.0033(14) -0.0058(14) -0.0042(15)
C36 0.0226(16) 0.0254(16) 0.0230(15) 0.0015(12) 0.0003(13) -0.0031(13)
C37 0.0195(14) 0.0156(13) 0.0172(13) -0.0029(11) 0.0034(11) -0.0017(11)
C38 0.041(2) 0.047(2) 0.0303(18) -0.0146(19) 0.0051(16) 0.007(2)
C39 0.0354(19) 0.046(2) 0.038(2) -0.0154(17) 0.0040(16) 0.0149(16)
C40 0.0297(17) 0.038(2) 0.0380(19) -0.0082(17) 0.0071(14) 0.0092(15)
C41 0.0299(17) 0.0320(18) 0.0359(18) -0.0050(15) 0.0049(15) 0.0086(15)
C42 0.040(2) 0.040(2) 0.053(2) -0.0031(19) -0.0086(19) 0.0025(18)
C43 0.066(3) 0.044(3) 0.059(3) 0.012(2) -0.007(2) 0.007(2)
C44 0.056(3) 0.055(3) 0.051(2) -0.004(2) -0.016(2) 0.018(2)
C45 0.041(3) 0.047(3) 0.069(3) -0.012(2) -0.016(2) 0.0059(19)
C46 0.031(2) 0.0338(19) 0.062(3) -0.0010(18) -0.0043(17) 0.0024(15)
C47 0.089(4) 0.063(3) 0.033(2) -0.009(2) -0.006(2) 0.027(3)
F1 0.116(3) 0.095(2) 0.0565(18) -0.0395(18) -0.0228(19) 0.014(2)
F2 0.177(5) 0.137(4) 0.077(3) -0.024(3) 0.080(3) -0.038(3)
F3 0.340(8) 0.111(3) 0.084(3) -0.038(3) -0.117(4) 0.119(5)
O4 0.048(2) 0.197(5) 0.123(4) -0.105(4) 0.041(2) -0.041(3)
O5 0.112(3) 0.060(2) 0.061(2) 0.0125(17) -0.034(2) -0.006(2)
O6 0.0482(17) 0.0528(17) 0.0431(15) 0.0030(12) -0.0117(15) 0.0050(15)
S1 0.0327(5) 0.0794(8) 0.0312(5) -0.0184(5) 0.0025(4) -0.0172(5)

loop_
_atom_type_symbol
_atom_type_description
_atom_type_scat_dispersion_real
_atom_type_scat_dispersion_imag
_atom_type_scat_source
C C 0.0033 0.0016 'International Tables Vol C Tables 4.2.6.8 and 6.1.1.4'
H H 0.0000 0.0000 'International Tables Vol C Tables 4.2.6.8 and 6.1.1.4'
N N 0.0061 0.0033 'International Tables Vol C Tables 4.2.6.8 and 6.1.1.4'
O O 0.0106 0.0060 'International Tables Vol C Tables 4.2.6.8 and 6.1.1.4'
P P 0.1023 0.0942 'International Tables Vol C Tables 4.2.6.8 and 6.1.1.4'
Fe Fe 0.3463 0.8444 'International Tables Vol C Tables 4.2.6.8 and 6.1.1.4'
Pd Pd -0.9988 1.0072 'International Tables Vol C Tables 4.2.6.8 and 6.1.1.4'
S S 0.1246 0.1234 'International Tables Vol C Tables 4.2.6.8 and 6.1.1.4'
F F 0.0171 0.0103 'International Tables Vol C Tables 4.2.6.8 and 6.1.1.4'

loop_
_geom_angle_atom_site_label_1
_geom_angle_atom_site_label_2
_geom_angle_atom_site_label_3
_geom_angle
N1 Pd1 C38 164.76(14)
N1 Pd1 C39 126.74(13)
C38 Pd1 C39 38.81(15)
N1 Pd1 C40 97.30(12)
C38 Pd1 C40 67.60(15)
C39 Pd1 C40 36.66(14)
N1 Pd1 P1 92.45(8)
C38 Pd1 P1 102.60(12)
C39 Pd1 P1 134.18(11)
C40 Pd1 P1 170.13(9)
C1 Fe1 C5 40.98(13)
C1 Fe1 C9 162.17(16)
C5 Fe1 C9 122.56(16)
C1 Fe1 C8 157.23(15)
C5 Fe1 C8 157.38(16)
C9 Fe1 C8 40.60(17)
C1 Fe1 C2 41.10(11)
C5 Fe1 C2 68.59(13)
C9 Fe1 C2 151.73(14)
C8 Fe1 C2 119.14(14)
C1 Fe1 C7 125.26(14)
C5 Fe1 C7 161.39(14)
C9 Fe1 C7 68.47(16)
C8 Fe1 C7 40.46(15)
C2 Fe1 C7 109.34(14)
C1 Fe1 C3 68.24(12)
C5 Fe1 C3 68.08(13)
C9 Fe1 C3 115.90(14)
C8 Fe1 C3 103.42(14)
C2 Fe1 C3 39.95(14)
C7 Fe1 C3 123.04(14)
C1 Fe1 C4 68.32(13)
C5 Fe1 C4 40.56(13)
C9 Fe1 C4 103.09(15)
C8 Fe1 C4 119.70(15)
C2 Fe1 C4 67.61(14)
C7 Fe1 C4 157.29(14)
C3 Fe1 C4 40.07(14)
C1 Fe1 C6 113.50(13)
C5 Fe1 C6 125.30(13)
C9 Fe1 C6 68.11(14)
C8 Fe1 C6 68.12(14)
C2 Fe1 C6 129.85(14)
C7 Fe1 C6 40.99(13)
C3 Fe1 C6 162.78(14)
C4 Fe1 C6 157.15(14)
C1 Fe1 C10 129.03(13)
C5 Fe1 C10 109.19(14)
C9 Fe1 C10 40.46(14)
C8 Fe1 C10 68.02(15)
C2 Fe1 C10 167.14(14)
C7 Fe1 C10 68.45(15)
C3 Fe1 C10 152.17(15)
C4 Fe1 C10 119.56(15)
C6 Fe1 C10 40.32(13)
N2 P1 O2 106.89(13)
N2 P1 C1 109.33(15)
O2 P1 C1 93.90(13)
N2 P1 Pd1 119.19(10)
O2 P1 Pd1 117.31(9)
C1 P1 Pd1 107.10(10)
C11 N1 C13 108.5(3)
C11 N1 Pd1 127.2(2)
C13 N1 Pd1 124.3(2)
C14 N2 C16 117.3(3)
C14 N2 P1 122.1(2)
C16 N2 P1 120.3(2)
C11 O1 C12 106.5(3)
C18 O2 P1 127.10(19)
C29 O3 H3 109.5
C5 C1 C2 107.2(3)
C5 C1 P1 130.2(2)
C2 C1 P1 122.4(3)
C5 C1 Fe1 69.63(18)
C2 C1 Fe1 69.71(18)
P1 C1 Fe1 120.98(16)
C3 C2 C1 108.2(3)
C3 C2 Fe1 70.33(18)
C1 C2 Fe1 69.20(18)
C3 C2 H2 125.9
C1 C2 H2 125.9
Fe1 C2 H2 125.9
C2 C3 C4 108.7(3)
C2 C3 Fe1 69.72(18)
C4 C3 Fe1 70.02(18)
C2 C3 H3A 125.7
C4 C3 H3A 125.7
Fe1 C3 H3A 125.7
C3 C4 C5 108.4(3)
C3 C4 Fe1 69.92(19)
C5 C4 Fe1 69.23(19)
C3 C4 H4 125.8
C5 C4 H4 125.8
Fe1 C4 H4 125.8
C4 C5 C1 107.6(3)
C4 C5 Fe1 70.21(19)
C1 C5 Fe1 69.39(18)
C4 C5 H5 126.2
C1 C5 H5 126.2
Fe1 C5 H5 126.2
C10 C6 C7 107.8(3)
C10 C6 C11 126.4(3)
C7 C6 C11 125.1(3)
C10 C6 Fe1 69.95(18)
C7 C6 Fe1 68.76(19)
C11 C6 Fe1 134.2(2)
C8 C7 C6 107.5(3)
C8 C7 Fe1 69.6(2)
C6 C7 Fe1 70.2(2)
C8 C7 H7 126.3
C6 C7 H7 126.3
Fe1 C7 H7 126.3
C7 C8 C9 108.7(3)
C7 C8 Fe1 69.93(19)
C9 C8 Fe1 69.7(2)
C7 C8 H8 125.6
C9 C8 H8 125.6
Fe1 C8 H8 125.6
C8 C9 C10 108.2(3)
C8 C9 Fe1 69.7(2)
C10 C9 Fe1 70.7(2)
C8 C9 H9 125.9
C10 C9 H9 125.9
Fe1 C9 H9 125.9
C6 C10 C9 107.9(3)
C6 C10 Fe1 69.74(18)
C9 C10 Fe1 68.8(2)
C6 C10 H10 126.1
C9 C10 H10 126.1
Fe1 C10 H10 126.1
N1 C11 O1 116.1(3)
N1 C11 C6 128.2(3)
O1 C11 C6 115.6(3)
O1 C12 C13 105.5(3)
O1 C12 H12A 110.6
C13 C12 H12A 110.6
O1 C12 H12B 110.6
C13 C12 H12B 110.6
H12A C12 H12B 108.8
N1 C13 C12 103.3(3)
N1 C13 H13A 111.1
C12 C13 H13A 111.1
N1 C13 H13B 111.1
C12 C13 H13B 111.1
H13A C13 H13B 109.1
N2 C14 C15 112.6(4)
N2 C14 H14A 109.1
C15 C14 H14A 109.1
N2 C14 H14B 109.1
C15 C14 H14B 109.1
H14A C14 H14B 107.8
C14 C15 H15A 109.5
C14 C15 H15B 109.5
H15A C15 H15B 109.5
C14 C15 H15C 109.5
H15A C15 H15C 109.5
H15B C15 H15C 109.5
N2 C16 C17 114.3(3)
N2 C16 H16A 108.7
C17 C16 H16A 108.7
N2 C16 H16B 108.7
C17 C16 H16B 108.7
H16A C16 H16B 107.6
C16 C17 H17A 109.5
C16 C17 H17B 109.5
H17A C17 H17B 109.5
C16 C17 H17C 109.5
H17A C17 H17C 109.5
H17B C17 H17C 109.5
C27 C18 O2 115.6(3)
C27 C18 C19 122.2(3)
O2 C18 C19 122.2(3)
C20 C19 C18 119.7(3)
C20 C19 H19 120.1
C18 C19 H19 120.1
C19 C20 C21 120.6(3)
C19 C20 H20 119.7
C21 C20 H20 119.7
C20 C21 C26 119.3(3)
C20 C21 C22 122.1(3)
C26 C21 C22 118.6(3)
C23 C22 C21 121.2(3)
C23 C22 H22 119.4
C21 C22 H22 119.4
C22 C23 C24 120.0(3)
C22 C23 H23 120.0
C24 C23 H23 120.0
C25 C24 C23 120.9(3)
C25 C24 H24 119.6
C23 C24 H24 119.6
C24 C25 C26 120.1(3)
C24 C25 H25 119.9
C26 C25 H25 119.9
C25 C26 C21 119.2(3)
C25 C26 C27 121.0(3)
C21 C26 C27 119.9(3)
C18 C27 C26 118.3(3)
C18 C27 C28 121.2(3)
C26 C27 C28 120.4(3)
C29 C28 C37 119.6(3)
C29 C28 C27 120.4(3)
C37 C28 C27 120.0(3)
O3 C29 C28 118.3(3)
O3 C29 C30 120.9(3)
C28 C29 C30 120.7(3)
C31 C30 C29 120.7(3)
C31 C30 H30 119.7
C29 C30 H30 119.7
C30 C31 C32 121.1(3)
C30 C31 H31 119.5
C32 C31 H31 119.5
C31 C32 C33 122.3(3)
C31 C32 C37 118.6(3)
C33 C32 C37 119.1(3)
C34 C33 C32 120.8(3)
C34 C33 H33 119.6
C32 C33 H33 119.6
C33 C34 C35 120.3(3)
C33 C34 H34 119.8
C35 C34 H34 119.8
C36 C35 C34 120.5(3)
C36 C35 H35 119.7
C34 C35 H35 119.7
C35 C36 C37 120.9(3)
C35 C36 H36 119.6
C37 C36 H36 119.6
C36 C37 C32 118.3(3)
C36 C37 C28 122.3(3)
C32 C37 C28 119.3(3)
C39 C38 Pd1 72.8(2)
C39 C38 H38B 117(2)
Pd1 C38 H38B 100(2)
C39 C38 H38A 121(3)
Pd1 C38 H38A 124(3)
H38B C38 H38A 115(4)
C40 C39 C38 119.2(4)
C40 C39 Pd1 74.7(2)
C38 C39 Pd1 68.4(2)
C40 C39 H39 120.0
C38 C39 H39 120.0
Pd1 C39 H39 120.0
C39 C40 C41 126.5(4)
C39 C40 Pd1 68.7(2)
C41 C40 Pd1 122.0(2)
C39 C40 H40 111.1
C41 C40 H40 111.1
Pd1 C40 H40 111.1
C46 C41 C42 118.3(4)
C46 C41 C40 117.5(3)
C42 C41 C40 124.2(4)
C43 C42 C41 119.7(4)
C43 C42 H42 120.1
C41 C42 H42 120.1
C44 C43 C42 121.4(4)
C44 C43 H43 119.3
C42 C43 H43 119.3
C43 C44 C45 119.7(4)
C43 C44 H44 120.1
C45 C44 H44 120.1
C44 C45 C46 120.1(4)
C44 C45 H45 120.0
C46 C45 H45 120.0
C41 C46 C45 120.8(4)
C41 C46 H46 119.6
C45 C46 H46 119.6
F3 C47 F2 108.5(6)
F3 C47 F1 107.5(5)
F2 C47 F1 105.1(4)
F3 C47 S1 111.6(4)
F2 C47 S1 111.5(4)
F1 C47 S1 112.3(4)
O4 S1 O6 117.2(3)
O4 S1 O5 112.8(3)
O6 S1 O5 113.3(2)
O4 S1 C47 105.4(3)
O6 S1 C47 104.3(2)
O5 S1 C47 101.8(2)

loop_
_geom_bond_atom_site_label_1
_geom_bond_atom_site_label_2
_geom_bond_distance
Pd1 N1 2.084(2)
Pd1 C38 2.106(4)
Pd1 C39 2.163(3)
Pd1 C40 2.239(3)
Pd1 P1 2.2844(9)
Fe1 C1 2.037(3)
Fe1 C5 2.040(3)
Fe1 C9 2.041(3)
Fe1 C8 2.040(3)
Fe1 C2 2.043(3)
Fe1 C7 2.044(3)
Fe1 C3 2.051(3)
Fe1 C4 2.053(3)
Fe1 C6 2.064(3)
Fe1 C10 2.067(3)
P1 N2 1.644(3)
P1 O2 1.642(2)
P1 C1 1.781(3)
N1 C11 1.279(4)
N1 C13 1.479(4)
N2 C14 1.447(4)
N2 C16 1.467(4)
O1 C11 1.347(4)
O1 C12 1.452(5)
O2 C18 1.386(3)
O3 C29 1.361(4)
O3 H3 0.8400
C1 C5 1.427(5)
C1 C2 1.432(4)
C2 C3 1.399(5)
C2 H2 1.0000
C3 C4 1.406(5)
C3 H3A 1.0000
C4 C5 1.418(5)
C4 H4 1.0000
C5 H5 1.0000
C6 C10 1.424(5)
C6 C7 1.439(5)
C6 C11 1.461(4)
C7 C8 1.412(5)
C7 H7 1.0000
C8 C9 1.416(6)
C8 H8 1.0000
C9 C10 1.421(5)
C9 H9 1.0000
C10 H10 1.0000
C12 C13 1.497(5)
C12 H12A 0.9900
C12 H12B 0.9900
C13 H13A 0.9900
C13 H13B 0.9900
C14 C15 1.520(6)
C14 H14A 0.9900
C14 H14B 0.9900
C15 H15A 0.9800
C15 H15B 0.9800
C15 H15C 0.9800
C16 C17 1.518(5)
C16 H16A 0.9900
C16 H16B 0.9900
C17 H17A 0.9800
C17 H17B 0.9800
C17 H17C 0.9800
C18 C27 1.376(4)
C18 C19 1.410(4)
C19 C20 1.371(4)
C19 H19 0.9500
C20 C21 1.418(4)
C20 H20 0.9500
C21 C26 1.416(4)
C21 C22 1.423(4)
C22 C23 1.359(5)
C22 H22 0.9500
C23 C24 1.403(5)
C23 H23 0.9500
C24 C25 1.374(4)
C24 H24 0.9500
C25 C26 1.417(4)
C25 H25 0.9500
C26 C27 1.433(4)
C27 C28 1.495(4)
C28 C29 1.360(4)
C28 C37 1.437(4)
C29 C30 1.425(4)
C30 C31 1.351(5)
C30 H30 0.9500
C31 C32 1.417(4)
C31 H31 0.9500
C32 C33 1.417(4)
C32 C37 1.427(4)
C33 C34 1.367(5)
C33 H33 0.9500
C34 C35 1.404(5)
C34 H34 0.9500
C35 C36 1.371(4)
C35 H35 0.9500
C36 C37 1.419(4)
C36 H36 0.9500
C38 C39 1.419(6)
C38 H38B 0.94(4)
C38 H38A 0.89(5)
C39 C40 1.386(5)
C39 H39 1.0000
C40 C41 1.475(5)
C40 H40 1.0000
C41 C46 1.394(5)
C41 C42 1.394(6)
C42 C43 1.387(6)
C42 H42 0.9500
C43 C44 1.362(7)
C43 H43 0.9500
C44 C45 1.372(7)
C44 H44 0.9500
C45 C46 1.389(6)
C45 H45 0.9500
C46 H46 0.9500
C47 F3 1.293(6)
C47 F2 1.300(7)
C47 F1 1.309(6)
C47 S1 1.804(5)
O4 S1 1.390(4)
O5 S1 1.462(4)
O6 S1 1.450(3)

loop_
_geom_hbond_atom_site_label_D
_geom_hbond_atom_site_label_H
_geom_hbond_atom_site_label_A
_geom_hbond_distance_DH
_geom_hbond_distance_HA
_geom_hbond_distance_DA
_geom_hbond_angle_DHA
_geom_hbond_site_symmetry_A
O3 H3 O6 0.84 1.96 2.793(4) 169.8 1_455
